data_4029807
loop_
_publ_author_name
'Wu, Jishan'
'Tomovi\'c, \<Zeljko'
'Enkelmann, Volker'
'M\"ullen, Klaus'

_publ_section_title
;
 From Branched Hydrocarbon Propellers toC3-Symmetric Graphite Disks.
;
_journal_issue 23
_journal_name_full 'The Journal of Organic Chemistry'
_journal_page_first 8176
_journal_paper_doi 10.1021/jo040012t
_journal_volume 69
_journal_year 2004
_chemical_compound_source
;
?
;
_chemical_formula_moiety ' C153.50 H106 Cl8.18 '
_chemical_formula_sum 'C153.5 H106 Cl8.18'
_chemical_formula_weight 2240.45
_chemical_melting_point ?
_chemical_name_systematic
;                                                                               
?                                                                               
;
_space_group_IT_number 2
_symmetry_cell_setting triclinic
_symmetry_space_group_name_Hall '-P 1'
_symmetry_space_group_name_H-M 'P -1'
_atom_sites_solution_hydrogens geom
_atom_sites_solution_primary direct
_audit_creation_date 03-22-12
_audit_creation_method CRYSTALS_ver_12-03-99
_cell_angle_alpha 72.4710(15)
_cell_angle_beta 88.1870(12)
_cell_angle_gamma 80.4690(13)
_cell_formula_units_Z 2
_cell_length_a 14.2290(7)
_cell_length_b 18.0350(7)
_cell_length_c 25.1370(9)
_cell_measurement_reflns_used 0
_cell_measurement_temperature 293
_cell_measurement_theta_max 0
_cell_measurement_theta_min 0
_cell_volume 6065.1(4)
_computing_cell_refinement
; 
 SPARE 
;
_computing_data_collection
; 
 DATA COLLECTION 
;
_computing_data_reduction
; 
 SPARE 
;
_computing_molecular_graphics
; 
 CAMERON (Watkin et al 1996) 
;
_computing_publication_material
; 
 CRYSTALS (Watkin et al 2001) 
;
_computing_structure_refinement
; 
 CRYSTALS (Watkin et al 2001) 
;
_computing_structure_solution
; 
 SHELXS 86 (Sheldrick, 1986) 
;
_diffrn_ambient_temperature 293
_diffrn_measured_fraction_theta_max 0.767
_diffrn_measurement_device_type
; 
Unknown 
;
_diffrn_measurement_method \w/2\q
_diffrn_radiation_monochromator graphite
_diffrn_radiation_type 'Mo K\a'
_diffrn_radiation_wavelength 0.71073
_diffrn_reflns_av_R_equivalents 0.00
_diffrn_reflns_limit_h_max 17
_diffrn_reflns_limit_h_min -17
_diffrn_reflns_limit_k_max 22
_diffrn_reflns_limit_k_min -21
_diffrn_reflns_limit_l_max 31
_diffrn_reflns_limit_l_min 0
_diffrn_reflns_number 18835
_diffrn_reflns_theta_max 26.27
_diffrn_reflns_theta_min 4.06
_diffrn_standards_decay_% 0.00
_diffrn_standards_interval_count 0
_diffrn_standards_interval_time 0
_diffrn_standards_number 0
_exptl_absorpt_coefficient_mu 0.243
_exptl_absorpt_correction_T_max 1.00
_exptl_absorpt_correction_T_min 1.00
_exptl_absorpt_correction_type none
_exptl_crystal_colour ' white '
_exptl_crystal_density_diffrn 1.227
_exptl_crystal_density_meas ?
_exptl_crystal_description ' prism '
_exptl_crystal_F_000 2335.239
_exptl_crystal_size_max 0.00
_exptl_crystal_size_mid 0.00
_exptl_crystal_size_min 0.00
_refine_ls_extinction_method None
_refine_ls_goodness_of_fit_ref 0.6753
_refine_ls_hydrogen_treatment noref
_refine_ls_matrix_type full
_refine_ls_number_parameters 1457
_refine_ls_number_reflns 5319
_refine_ls_R_factor_gt 0.0421
_refine_ls_shift/su_max 0.787459
_refine_ls_structure_factor_coef F
_refine_ls_weighting_details
;
 Method= Tukey and Prince 
 W = [weight] * [1-(deltaF/6*sigmaF)^2]^2 
 
 8.27 -0.741E-01 7.23 
;
_refine_ls_weighting_scheme calc
_refine_ls_wR_factor_ref 0.0431
_reflns_limit_h_max 17
_reflns_limit_h_min -17
_reflns_limit_k_max 22
_reflns_limit_k_min -21
_reflns_limit_l_max 31
_reflns_limit_l_min 0
_reflns_number_gt 5319
_reflns_number_total 18835
_reflns_threshold_expression >3.50\s(I)
_cod_data_source_file jo040012.cif
_cod_data_source_block CRYSTALS_cif
_cod_depositor_comments
;
The following automatic conversions were performed:

'_chemical_melting_point' value 'not measured' was changed to '?' -
the value is undefined or not given.

'_symmetry_cell_setting' value
'Triclinic ' changed to 'triclinic' according to
/usr/data/users/saulius/automatic-downloads/retrospective/ACS/lib/dictionaries/cif_core.dic
dictionary named 'cif_core.dic' version 2.4.2 from 2011-04-26.

Automatic conversion script
Id: cif_fix_values 2281 2013-09-26 08:29:07Z andrius 

The following automatic conversions were performed:

'_exptl_crystal_density_meas' value 'not measured' was changed to '?'
- the value is perceived as not measured.

Automatic conversion script
Id: cif_fix_values 3008 2015-01-20 13:52:24Z robertas 
;
_cod_original_sg_symbol_H-M 'P -1 '
_cod_original_formula_sum ' C153.50 H106 Cl8.18 '
_cod_database_code 4029807

loop_
_symmetry_equiv_pos_as_xyz
x,y,z
-x,-y,-z

loop_
_atom_site_label
_atom_site_type_symbol
_atom_site_fract_x
_atom_site_fract_y
_atom_site_fract_z
_atom_site_U_iso_or_equiv
_atom_site_occupancy
_atom_site_adp_type
C1 C -0.5248(3) 0.5867(2) 0.18097(17) 0.0139 1.0000 Uani
C3 C -0.6527(3) 0.6534(2) 0.22664(17) 0.0138 1.0000 Uani
C5 C -0.5096(3) 0.5717(3) 0.28085(19) 0.0194 1.0000 Uani
C7 C -0.4880(3) 0.5613(3) 0.13255(19) 0.0192 1.0000 Uani
C8 C -0.4759(3) 0.6170(3) 0.08078(18) 0.0191 1.0000 Uani
C13 C -0.4880(3) 0.7047(2) 0.07168(17) 0.0137 1.0000 Uani
C15 C -0.5461(3) 0.8336(3) 0.00982(17) 0.0152 1.0000 Uani
C19 C -0.5996(3) 0.8860(2) -0.04148(17) 0.0140 1.0000 Uani
C20 C -0.5709(3) 0.8730(2) -0.09341(17) 0.0123 1.0000 Uani
C21 C -0.6246(3) 0.9170(3) -0.14210(19) 0.0216 1.0000 Uani
C22 C -0.7023(3) 0.9729(3) -0.13970(18) 0.0190 1.0000 Uani
C23 C -0.7322(3) 0.9866(3) -0.08863(17) 0.0157 1.0000 Uani
C24 C -0.6817(3) 0.9370(3) -0.03931(19) 0.0219 1.0000 Uani
C25 C -0.4833(3) 0.8194(3) -0.09833(18) 0.0200 1.0000 Uani
C31 C -0.6040(3) 0.9022(3) -0.1972(2) 0.0276 1.0000 Uani
C37 C -0.7540(3) 1.0265(3) -0.19347(18) 0.0194 1.0000 Uani
C43 C -0.8163(3) 1.0444(3) -0.08488(18) 0.0170 1.0000 Uani
C49 C -0.7153(3) 0.9440(3) 0.01602(18) 0.0211 1.0000 Uani
C2 C -0.6139(3) 0.6345(2) 0.18033(17) 0.0126 1.0000 Uani
C4 C -0.5985(3) 0.6229(2) 0.27703(18) 0.0148 1.0000 Uani
C6 C -0.4735(3) 0.5561(3) 0.23148(18) 0.0194 1.0000 Uani
C9 C -0.4416(3) 0.5869(3) 0.0376(2) 0.0225 1.0000 Uani
C10 C -0.4219(3) 0.5089(2) 0.04276(18) 0.0156 1.0000 Uani
C11 C -0.4336(3) 0.4564(3) 0.0928(2) 0.0284 1.0000 Uani
C12 C -0.4698(3) 0.4828(3) 0.13679(19) 0.0237 1.0000 Uani
C14 C -0.5371(3) 0.7539(3) 0.02303(18) 0.0194 1.0000 Uani
C16 C -0.5059(3) 0.8674(3) 0.04387(18) 0.0212 1.0000 Uani
C17 C -0.4538(3) 0.8177(2) 0.09308(18) 0.0175 1.0000 Uani
C18 C -0.4460(3) 0.7391(3) 0.1055(2) 0.0275 1.0000 Uani
C26 C -0.3965(3) 0.8304(3) -0.0814(2) 0.0336 1.0000 Uani
C27 C -0.3116(3) 0.7776(3) -0.0841(2) 0.0299 1.0000 Uani
C28 C -0.3173(4) 0.7159(3) -0.1032(2) 0.0385 1.0000 Uani
C29 C -0.4019(4) 0.7039(3) -0.1185(2) 0.0414 1.0000 Uani
C30 C -0.4868(3) 0.7527(3) -0.11546(18) 0.0214 1.0000 Uani
C32 C -0.5246(4) 0.9225(3) -0.2278(2) 0.0365 1.0000 Uani
C33 C -0.5150(4) 0.9070(3) -0.2812(2) 0.0436 1.0000 Uani
C34 C -0.5799(4) 0.8747(3) -0.3000(2) 0.0385 1.0000 Uani
C35 C -0.6544(4) 0.8524(3) -0.2694(2) 0.0436 1.0000 Uani
C36 C -0.6699(4) 0.8654(3) -0.2160(2) 0.0386 1.0000 Uani
C38 C -0.7051(3) 1.0790(3) -0.2313(2) 0.0278 1.0000 Uani
C39 C -0.7506(4) 1.1263(3) -0.2817(2) 0.0426 1.0000 Uani
C40 C -0.8410(4) 1.1261(3) -0.2912(2) 0.0306 1.0000 Uani
C41 C -0.8919(4) 1.0736(3) -0.2541(2) 0.0392 1.0000 Uani
C42 C -0.8469(3) 1.0238(3) -0.2039(2) 0.0249 1.0000 Uani
C44 C -0.8117(3) 1.1222(3) -0.10173(19) 0.0244 1.0000 Uani
C45 C -0.8914(4) 1.1762(4) -0.0983(2) 0.0484 1.0000 Uani
C46 C -0.9719(5) 1.1507(4) -0.0780(3) 0.0564 1.0000 Uani
C47 C -0.9838(4) 1.0749(4) -0.0650(2) 0.0487 1.0000 Uani
C48 C -0.9012(4) 1.0196(3) -0.0647(2) 0.0359 1.0000 Uani
C50 C -0.7181(3) 1.0100(3) 0.03153(19) 0.0231 1.0000 Uani
C51 C -0.7524(4) 1.0176(3) 0.0832(2) 0.0397 1.0000 Uani
C52 C -0.7800(4) 0.9484(3) 0.1214(2) 0.0338 1.0000 Uani
C53 C -0.7781(3) 0.8812(3) 0.1052(2) 0.0324 1.0000 Uani
C54 C -0.7455(3) 0.8787(3) 0.05327(19) 0.0223 1.0000 Uani
H21 H -0.6489(3) 0.6554(2) 0.14604(17) 0.0213 1.0000 Uiso
H41 H -0.6216(3) 0.6369(2) 0.30912(18) 0.0129 1.0000 Uiso
H61 H -0.4125(3) 0.5246(3) 0.23313(18) 0.0207 1.0000 Uiso
H91 H -0.4320(3) 0.6228(3) 0.0022(2) 0.0230 1.0000 Uiso
H101 H -0.4025(3) 0.4910(2) 0.01162(18) 0.0256 1.0000 Uiso
H111 H -0.4156(3) 0.4017(3) 0.0973(2) 0.0336 1.0000 Uiso
H121 H -0.4815(3) 0.4453(3) 0.17100(19) 0.0355 1.0000 Uiso
H141 H -0.5643(3) 0.7311(3) -0.00105(18) 0.0246 1.0000 Uiso
H161 H -0.5137(3) 0.9231(3) 0.03485(18) 0.0282 1.0000 Uiso
H171 H -0.4248(3) 0.8407(2) 0.11632(18) 0.0199 1.0000 Uiso
H181 H -0.4105(3) 0.7057(3) 0.1377(2) 0.0341 1.0000 Uiso
H261 H -0.3953(3) 0.8737(3) -0.0673(2) 0.0365 1.0000 Uiso
H271 H -0.2517(3) 0.7864(3) -0.0738(2) 0.0499 1.0000 Uiso
H281 H -0.2618(4) 0.6796(3) -0.1053(2) 0.0494 1.0000 Uiso
H291 H -0.4032(4) 0.6606(3) -0.1324(2) 0.0567 1.0000 Uiso
H301 H -0.5461(3) 0.7411(3) -0.12426(18) 0.0285 1.0000 Uiso
H321 H -0.4792(4) 0.9457(3) -0.2141(2) 0.0554 1.0000 Uiso
H331 H -0.4600(4) 0.9184(3) -0.3026(2) 0.0568 1.0000 Uiso
H341 H -0.5751(4) 0.8697(3) -0.3365(2) 0.0534 1.0000 Uiso
H351 H -0.6981(4) 0.8275(3) -0.2829(2) 0.0571 1.0000 Uiso
H361 H -0.7205(4) 0.8470(3) -0.1928(2) 0.0481 1.0000 Uiso
H381 H -0.6418(3) 1.0819(3) -0.2222(2) 0.0369 1.0000 Uiso
H391 H -0.7163(4) 1.1599(3) -0.3090(2) 0.0565 1.0000 Uiso
H401 H -0.8725(4) 1.1621(3) -0.3238(2) 0.0428 1.0000 Uiso
H411 H -0.9561(4) 1.0725(3) -0.2626(2) 0.0486 1.0000 Uiso
H421 H -0.8807(3) 0.9877(3) -0.1782(2) 0.0313 1.0000 Uiso
H441 H -0.7537(3) 1.1393(3) -0.11579(19) 0.0228 1.0000 Uiso
H451 H -0.8881(4) 1.2309(4) -0.1092(2) 0.0605 1.0000 Uiso
H461 H -1.0252(5) 1.1887(4) -0.0754(3) 0.0643 1.0000 Uiso
H471 H -1.0440(4) 1.0604(4) -0.0532(2) 0.0641 1.0000 Uiso
H481 H -0.9046(4) 0.9648(3) -0.0533(2) 0.0491 1.0000 Uiso
H501 H -0.6945(3) 1.0533(3) 0.00608(19) 0.0286 1.0000 Uiso
H511 H -0.7569(4) 1.0655(3) 0.0923(2) 0.0533 1.0000 Uiso
H521 H -0.8002(4) 0.9483(3) 0.1578(2) 0.0416 1.0000 Uiso
H531 H -0.7976(3) 0.8357(3) 0.1304(2) 0.0301 1.0000 Uiso
H541 H -0.7457(3) 0.8323(3) 0.04284(19) 0.0372 1.0000 Uiso
C55 C -0.7484(3) 0.7023(2) 0.22546(17) 0.0156 1.0000 Uani
C56 C -0.7664(3) 0.7676(2) 0.24347(17) 0.0159 1.0000 Uani
C61 C -0.6912(3) 0.8069(3) 0.25862(19) 0.0237 1.0000 Uani
C63 C -0.6371(3) 0.8743(2) 0.31947(17) 0.0169 1.0000 Uani
C67 C -0.6537(3) 0.9040(3) 0.36932(19) 0.0203 1.0000 Uani
C68 C -0.7270(3) 0.9655(3) 0.36613(19) 0.0240 1.0000 Uani
C69 C -0.7517(3) 0.9893(3) 0.41488(19) 0.0214 1.0000 Uani
C70 C -0.7017(3) 0.9466(3) 0.46524(19) 0.0206 1.0000 Uani
C71 C -0.6245(3) 0.8873(3) 0.46692(19) 0.0219 1.0000 Uani
C72 C -0.5996(3) 0.8638(3) 0.41737(19) 0.0233 1.0000 Uani
C73 C -0.7837(3) 1.0066(3) 0.3132(2) 0.0269 1.0000 Uani
C79 C -0.8246(3) 1.0569(3) 0.41255(18) 0.0183 1.0000 Uani
C85 C -0.7307(3) 0.9652(3) 0.51832(18) 0.0181 1.0000 Uani
C91 C -0.5593(3) 0.8481(2) 0.51775(17) 0.0143 1.0000 Uani
C97 C -0.5168(3) 0.8068(3) 0.41758(18) 0.0198 1.0000 Uani
C57 C -0.8613(3) 0.8046(3) 0.24306(19) 0.0240 1.0000 Uani
C58 C -0.9360(3) 0.7743(3) 0.22305(19) 0.0236 1.0000 Uani
C59 C -0.9146(3) 0.7090(3) 0.20466(18) 0.0175 1.0000 Uani
C60 C -0.8232(3) 0.6719(3) 0.20668(17) 0.0167 1.0000 Uani
C62 C -0.7031(3) 0.8378(2) 0.30425(17) 0.0151 1.0000 Uani
C64 C -0.5541(3) 0.8818(3) 0.2886(2) 0.0279 1.0000 Uani
C65 C -0.5406(3) 0.8499(2) 0.24376(17) 0.0170 1.0000 Uani
C66 C -0.6078(3) 0.8149(3) 0.2298(2) 0.0250 1.0000 Uani
C74 C -0.7384(4) 1.0475(3) 0.2666(2) 0.0463 1.0000 Uani
C75 C -0.7952(5) 1.0890(4) 0.2156(3) 0.0649 1.0000 Uani
C76 C -0.8854(6) 1.0914(5) 0.2176(3) 0.0738 1.0000 Uani
C77 C -0.9345(5) 1.0513(4) 0.2603(3) 0.0714 1.0000 Uani
C78 C -0.8826(4) 1.0095(3) 0.3099(2) 0.0433 1.0000 Uani
C80 C -0.8099(3) 1.1334(3) 0.37862(19) 0.0274 1.0000 Uani
C81 C -0.8782(4) 1.1989(4) 0.3740(3) 0.0595 1.0000 Uani
C82 C -0.9597(5) 1.1945(4) 0.4041(3) 0.0551 1.0000 Uani
C83 C -0.9742(5) 1.1246(5) 0.4373(3) 0.0706 1.0000 Uani
C84 C -0.9096(4) 1.0541(4) 0.4404(3) 0.0570 1.0000 Uani
C86 C -0.7282(3) 1.0345(3) 0.5290(2) 0.0327 1.0000 Uani
C87 C -0.7615(4) 1.0494(3) 0.5788(2) 0.0379 1.0000 Uani
C88 C -0.7970(4) 0.9894(3) 0.6185(2) 0.0362 1.0000 Uani
C89 C -0.8038(4) 0.9192(3) 0.6092(2) 0.0390 1.0000 Uani
C90 C -0.7668(3) 0.9066(3) 0.5600(2) 0.0341 1.0000 Uani
C92 C -0.5124(3) 0.8968(3) 0.53902(18) 0.0163 1.0000 Uani
C93 C -0.4426(3) 0.8613(3) 0.5800(2) 0.0309 1.0000 Uani
C94 C -0.4235(4) 0.7810(3) 0.6016(2) 0.0369 1.0000 Uani
C95 C -0.4743(3) 0.7362(3) 0.5843(2) 0.0300 1.0000 Uani
C96 C -0.5431(3) 0.7700(3) 0.54059(19) 0.0244 1.0000 Uani
C98 C -0.5314(4) 0.7320(3) 0.4144(2) 0.0340 1.0000 Uani
C99 C -0.4527(4) 0.6720(3) 0.4136(2) 0.0391 1.0000 Uani
C100 C -0.3613(4) 0.6888(3) 0.41542(19) 0.0278 1.0000 Uani
C101 C -0.3489(3) 0.7596(3) 0.4198(2) 0.0290 1.0000 Uani
C102 C -0.4240(3) 0.8185(3) 0.42024(19) 0.0255 1.0000 Uani
H571 H -0.8755(3) 0.8499(3) 0.25546(19) 0.0278 1.0000 Uiso
H581 H -1.0002(3) 0.7999(3) 0.22202(19) 0.0312 1.0000 Uiso
H591 H -0.9637(3) 0.6904(3) 0.19002(18) 0.0209 1.0000 Uiso
H601 H -0.8091(3) 0.6251(3) 0.19600(17) 0.0215 1.0000 Uiso
H621 H -0.7581(3) 0.8309(2) 0.32650(17) 0.0157 1.0000 Uiso
H641 H -0.5075(3) 0.9078(3) 0.2983(2) 0.0419 1.0000 Uiso
H651 H -0.4830(3) 0.8531(2) 0.22366(17) 0.0204 1.0000 Uiso
H661 H -0.5983(3) 0.7942(3) 0.1992(2) 0.0332 1.0000 Uiso
H741 H -0.6717(4) 1.0471(3) 0.2684(2) 0.0555 1.0000 Uiso
H751 H -0.7652(5) 1.1155(4) 0.1827(3) 0.0838 1.0000 Uiso
H761 H -0.9211(6) 1.1239(5) 0.1853(3) 0.0902 1.0000 Uiso
H771 H -1.0009(5) 1.0507(4) 0.2580(3) 0.0915 1.0000 Uiso
H781 H -0.9135(4) 0.9824(3) 0.3422(2) 0.0470 1.0000 Uiso
H801 H -0.7506(3) 1.1391(3) 0.36076(19) 0.0318 1.0000 Uiso
H811 H -0.8712(4) 1.2475(4) 0.3471(3) 0.0764 1.0000 Uiso
H821 H -1.0030(5) 1.2412(4) 0.4029(3) 0.0772 1.0000 Uiso
H831 H -1.0312(5) 1.1214(5) 0.4580(3) 0.0923 1.0000 Uiso
H841 H -0.9221(4) 1.0046(4) 0.4636(3) 0.0666 1.0000 Uiso
H861 H -0.7043(3) 1.0755(3) 0.5015(2) 0.0445 1.0000 Uiso
H871 H -0.7619(4) 1.0987(3) 0.5852(2) 0.0526 1.0000 Uiso
H881 H -0.8169(4) 0.9969(3) 0.6532(2) 0.0463 1.0000 Uiso
H891 H -0.8309(4) 0.8797(3) 0.6362(2) 0.0474 1.0000 Uiso
H901 H -0.7673(3) 0.8571(3) 0.5540(2) 0.0488 1.0000 Uiso
H921 H -0.5288(3) 0.9525(3) 0.52526(18) 0.0300 1.0000 Uiso
H931 H -0.4083(3) 0.8925(3) 0.5941(2) 0.0470 1.0000 Uiso
H941 H -0.3729(4) 0.7558(3) 0.6279(2) 0.0523 1.0000 Uiso
H951 H -0.4644(3) 0.6810(3) 0.6023(2) 0.0310 1.0000 Uiso
H961 H -0.5781(3) 0.7372(3) 0.52866(19) 0.0347 1.0000 Uiso
H981 H -0.5945(4) 0.7221(3) 0.4124(2) 0.0344 1.0000 Uiso
H991 H -0.4623(4) 0.6212(3) 0.4135(2) 0.0564 1.0000 Uiso
H1001 H -0.3082(4) 0.6505(3) 0.41297(19) 0.0408 1.0000 Uiso
H1011 H -0.2857(3) 0.7688(3) 0.4226(2) 0.0351 1.0000 Uiso
H1021 H -0.4125(3) 0.8684(3) 0.42135(19) 0.0338 1.0000 Uiso
C103 C -0.4589(3) 0.5328(2) 0.33606(17) 0.0160 1.0000 Uani
C104 C -0.3628(3) 0.5333(2) 0.34446(17) 0.0150 1.0000 Uani
C109 C -0.3013(3) 0.5802(3) 0.30173(19) 0.0218 1.0000 Uani
C111 C -0.1494(3) 0.5872(2) 0.25574(17) 0.0135 1.0000 Uani
C115 C -0.0492(3) 0.5489(3) 0.25358(19) 0.0204 1.0000 Uani
C116 C -0.0104(3) 0.5319(3) 0.20628(19) 0.0213 1.0000 Uani
C117 C 0.0814(3) 0.4951(3) 0.20427(19) 0.0221 1.0000 Uani
C118 C 0.1397(3) 0.4673(3) 0.25173(18) 0.0195 1.0000 Uani
C119 C 0.1048(3) 0.4883(3) 0.30143(18) 0.0177 1.0000 Uani
C120 C 0.0127(3) 0.5285(3) 0.3010(2) 0.0262 1.0000 Uani
C121 C -0.0738(3) 0.5592(3) 0.15312(19) 0.0191 1.0000 Uani
C127 C 0.1220(3) 0.4844(2) 0.15109(18) 0.0170 1.0000 Uani
C133 C 0.2364(3) 0.4174(3) 0.25583(18) 0.0166 1.0000 Uani
C139 C 0.1667(3) 0.4761(2) 0.35090(16) 0.0082 1.0000 Uani
C145 C -0.0273(3) 0.5466(3) 0.35204(19) 0.0193 1.0000 Uani
C105 C -0.3190(3) 0.4918(2) 0.39731(17) 0.0137 1.0000 Uani
C106 C -0.3726(3) 0.4523(3) 0.44022(19) 0.0244 1.0000 Uani
C107 C -0.4701(3) 0.4513(3) 0.4317(2) 0.0284 1.0000 Uani
C108 C -0.5121(3) 0.4909(2) 0.37863(16) 0.0101 1.0000 Uani
C110 C -0.2096(3) 0.5463(3) 0.29274(18) 0.0201 1.0000 Uani
C112 C -0.1807(3) 0.6649(3) 0.22825(18) 0.0180 1.0000 Uani
C113 C -0.2716(3) 0.7005(3) 0.23471(18) 0.0185 1.0000 Uani
C114 C -0.3317(3) 0.6585(2) 0.27080(18) 0.0178 1.0000 Uani
C122 C -0.1588(3) 0.5322(3) 0.15418(18) 0.0155 1.0000 Uani
C123 C -0.2215(3) 0.5608(3) 0.10892(18) 0.0186 1.0000 Uani
C124 C -0.2008(3) 0.6184(3) 0.0612(2) 0.0266 1.0000 Uani
C125 C -0.1158(4) 0.6468(3) 0.0589(2) 0.0349 1.0000 Uani
C126 C -0.0504(3) 0.6160(3) 0.10576(19) 0.0237 1.0000 Uani
C128 C 0.0726(3) 0.4520(3) 0.1181(2) 0.0316 1.0000 Uani
C129 C 0.1095(4) 0.4515(3) 0.0641(2) 0.0327 1.0000 Uani
C130 C 0.1912(4) 0.4805(3) 0.0455(2) 0.0447 1.0000 Uani
C131 C 0.2423(4) 0.5084(3) 0.0777(2) 0.0366 1.0000 Uani
C132 C 0.2080(3) 0.5109(3) 0.1315(2) 0.0274 1.0000 Uani
C134 C 0.2392(4) 0.3440(3) 0.2449(2) 0.0304 1.0000 Uani
C135 C 0.3224(3) 0.2926(3) 0.24751(17) 0.0143 1.0000 Uani
C136 C 0.4059(4) 0.3205(3) 0.2582(2) 0.0349 1.0000 Uani
C137 C 0.4064(3) 0.3917(2) 0.26851(17) 0.0148 1.0000 Uani
C138 C 0.3192(3) 0.4369(3) 0.26643(17) 0.0164 1.0000 Uani
C140 C 0.2000(3) 0.3988(3) 0.3847(2) 0.0311 1.0000 Uani
C141 C 0.2552(3) 0.3875(3) 0.4318(2) 0.0327 1.0000 Uani
C142 C 0.2745(4) 0.4497(3) 0.4471(2) 0.0366 1.0000 Uani
C143 C 0.2433(4) 0.5275(3) 0.4130(2) 0.0374 1.0000 Uani
C144 C 0.1910(3) 0.5358(3) 0.3647(2) 0.0255 1.0000 Uani
C146 C -0.0411(3) 0.4916(3) 0.3998(2) 0.0321 1.0000 Uani
C147 C -0.0778(3) 0.5099(3) 0.4478(2) 0.0338 1.0000 Uani
C148 C -0.0983(3) 0.5828(3) 0.4454(2) 0.0311 1.0000 Uani
C149 C -0.0873(4) 0.6471(3) 0.3966(2) 0.0380 1.0000 Uani
C150 C -0.0499(4) 0.6241(3) 0.3511(2) 0.0369 1.0000 Uani
H1051 H -0.2530(3) 0.4909(2) 0.40270(17) 0.0228 1.0000 Uiso
H1061 H -0.3444(3) 0.4261(3) 0.47613(19) 0.0306 1.0000 Uiso
H1071 H -0.5074(3) 0.4238(3) 0.4607(2) 0.0316 1.0000 Uiso
H1081 H -0.5775(3) 0.4912(2) 0.37191(16) 0.0095 1.0000 Uiso
H1101 H -0.1871(3) 0.4927(3) 0.31251(18) 0.0200 1.0000 Uiso
H1121 H -0.1382(3) 0.6952(3) 0.20496(18) 0.0254 1.0000 Uiso
H1131 H -0.2929(3) 0.7541(3) 0.21455(18) 0.0166 1.0000 Uiso
H1141 H -0.3944(3) 0.6833(2) 0.27530(18) 0.0219 1.0000 Uiso
H1221 H -0.1749(3) 0.4934(3) 0.18657(18) 0.0246 1.0000 Uiso
H1231 H -0.2799(3) 0.5412(3) 0.11112(18) 0.0190 1.0000 Uiso
H1241 H -0.2447(3) 0.6377(3) 0.0306(2) 0.0356 1.0000 Uiso
H1251 H -0.1001(4) 0.6853(3) 0.0263(2) 0.0483 1.0000 Uiso
H1261 H 0.0074(3) 0.6360(3) 0.10569(19) 0.0309 1.0000 Uiso
H1281 H 0.0167(3) 0.4311(3) 0.1322(2) 0.0391 1.0000 Uiso
H1291 H 0.0758(4) 0.4308(3) 0.0413(2) 0.0507 1.0000 Uiso
H1301 H 0.2122(4) 0.4825(3) 0.0089(2) 0.0558 1.0000 Uiso
H1311 H 0.3012(4) 0.5251(3) 0.0651(2) 0.0465 1.0000 Uiso
H1321 H 0.2431(3) 0.5303(3) 0.1544(2) 0.0365 1.0000 Uiso
H1341 H 0.1818(4) 0.3308(3) 0.2348(2) 0.0344 1.0000 Uiso
H1351 H 0.3238(3) 0.2420(3) 0.24313(17) 0.0199 1.0000 Uiso
H1361 H 0.4655(4) 0.2875(3) 0.2588(2) 0.0408 1.0000 Uiso
H1371 H 0.4629(3) 0.4083(2) 0.27640(17) 0.0238 1.0000 Uiso
H1381 H 0.3157(3) 0.4875(3) 0.27143(17) 0.0219 1.0000 Uiso
H1401 H 0.1827(3) 0.3555(3) 0.3754(2) 0.0404 1.0000 Uiso
H1411 H 0.2808(3) 0.3357(3) 0.4539(2) 0.0461 1.0000 Uiso
H1421 H 0.3075(4) 0.4419(3) 0.4811(2) 0.0475 1.0000 Uiso
H1431 H 0.2596(4) 0.5724(3) 0.4206(2) 0.0461 1.0000 Uiso
H1441 H 0.1672(3) 0.5871(3) 0.3410(2) 0.0350 1.0000 Uiso
H1461 H -0.0254(3) 0.4380(3) 0.4006(2) 0.0432 1.0000 Uiso
H1471 H -0.0868(3) 0.4695(3) 0.4810(2) 0.0479 1.0000 Uiso
H1481 H -0.1251(3) 0.5957(3) 0.4772(2) 0.0437 1.0000 Uiso
H1491 H -0.1029(4) 0.7009(3) 0.3952(2) 0.0543 1.0000 Uiso
H1501 H -0.0398(4) 0.6638(3) 0.3177(2) 0.0515 1.0000 Uiso
Cl1 Cl 0.68896(15) 0.35534(13) 0.26792(9) 0.0870 1.0000 Uani
Cl2 Cl 0.78841(17) 0.30609(14) 0.3747(1) 0.0983 1.0000 Uani
Cl11 Cl -0.96660(18) 0.66449(16) -0.25453(11) 0.1093 1.0000 Uani
Cl12 Cl -0.8831(3) 0.7751(3) -0.2193(2) 0.1946 1.0000 Uani
C161 C 0.6757(5) 0.3243(4) 0.3403(3) 0.0670 1.0000 Uani
H1611 H 0.6362(5) 0.3654(4) 0.3506(3) 0.1018 1.0000 Uiso
H1612 H 0.6472(5) 0.2780(4) 0.3515(3) 0.1018 1.0000 Uiso
C171 C -0.9453(9) 0.7614(7) -0.2704(5) 0.1449 1.0000 Uani
H1711 H -1.0068(9) 0.7927(7) -0.2744(5) 0.1593 1.0000 Uiso
H1712 H -0.9142(9) 0.7732(7) -0.3053(5) 0.1593 1.0000 Uiso
Cl21 Cl 0.0087(6) 0.8316(5) 0.4264(4) 0.1858 0.5000 Uani
Cl22 Cl 0.2069(6) 0.7421(5) 0.4574(4) 0.1823 0.5000 Uani
Cl23 Cl 0.1743(6) 0.7168(5) 0.4868(4) 0.1823 0.5000 Uani
Cl24 Cl 0.0482(6) 0.8098(6) 0.4023(4) 0.1858 0.5000 Uani
C181 C 0.1282(14) 0.8272(12) 0.4519(9) 0.1220 0.5000 Uani
C182 C 0.1170(15) 0.7219(12) 0.4218(9) 0.1220 0.5000 Uani
Cl31 Cl 0.9473(8) 0.2343(7) 0.0554(5) 0.191(4) 0.4000 Uiso
Cl32 Cl 0.7536(17) 0.2772(16) 0.0615(11) 0.18(1) 0.2222 Uiso
Cl33 Cl 0.8306(13) 0.3535(11) 0.0815(8) 0.187(7) 0.2222 Uiso
Cl34 Cl 0.8223(7) 0.2929(6) -0.0372(5) 0.153(3) 0.3333 Uiso
Cl35 Cl 0.7692(12) 0.2471(11) 0.0641(8) 0.185(8) 0.3333 Uiso
Cl36 Cl 1.016(1) 0.1612(8) 0.0577(6) 0.199(5) 0.3333 Uiso
Cl37 Cl 1.016(1) 0.2642(8) 0.0939(6) 0.204(5) 0.3333 Uiso
C191 C 0.850(2) 0.3057(17) 0.0278(11) 0.205(13) 0.5000 Uiso

loop_
_atom_site_aniso_label
_atom_site_aniso_U_11
_atom_site_aniso_U_22
_atom_site_aniso_U_33
_atom_site_aniso_U_23
_atom_site_aniso_U_13
_atom_site_aniso_U_12
C1 0.014(2) 0.014(2) 0.013(2) -0.003(2) 0.0007(19) -0.0014(19)
C3 0.016(2) 0.012(2) 0.012(2) -0.003(2) -0.0011(19) -0.0017(19)
C5 0.018(3) 0.020(3) 0.020(3) -0.006(2) -0.000(2) -0.003(2)
C7 0.023(3) 0.018(3) 0.018(3) -0.009(2) 0.002(2) -0.004(2)
C8 0.020(3) 0.023(3) 0.015(3) -0.007(2) 0.001(2) -0.002(2)
C13 0.015(2) 0.012(2) 0.015(2) -0.005(2) 0.0021(19) -0.0040(19)
C15 0.014(2) 0.018(3) 0.014(2) -0.004(2) 0.0022(19) -0.004(2)
C19 0.015(2) 0.011(2) 0.014(3) -0.001(2) -0.0025(19) -0.001(2)
C20 0.013(2) 0.012(2) 0.013(2) -0.0051(19) 0.0034(19) -0.0015(18)
C21 0.024(3) 0.021(3) 0.018(3) -0.002(2) -0.001(2) -0.006(2)
C22 0.020(3) 0.020(3) 0.019(3) -0.008(2) 0.002(2) -0.002(2)
C23 0.016(2) 0.020(3) 0.013(2) -0.005(2) 0.0006(19) -0.006(2)
C24 0.021(3) 0.023(3) 0.023(3) -0.009(2) -0.001(2) -0.001(2)
C25 0.022(3) 0.021(3) 0.019(3) -0.008(2) 0.003(2) -0.005(2)
C31 0.027(3) 0.030(3) 0.027(3) -0.007(2) 0.004(2) -0.009(2)
C37 0.022(3) 0.019(3) 0.017(3) -0.006(2) -0.001(2) -0.001(2)
C43 0.019(2) 0.016(3) 0.016(3) -0.003(2) 0.0031(19) -0.007(2)
C49 0.025(3) 0.025(3) 0.014(3) -0.005(2) 0.002(2) -0.007(2)
C2 0.016(2) 0.010(2) 0.012(2) -0.0045(19) -0.0019(18) -0.0006(19)
C4 0.014(2) 0.015(2) 0.016(2) -0.004(2) 0.0021(19) -0.0059(19)
C6 0.017(2) 0.023(3) 0.020(3) -0.010(2) -0.005(2) -0.002(2)
C9 0.019(2) 0.021(3) 0.025(3) -0.004(2) -0.003(2) -0.001(2)
C10 0.019(2) 0.016(3) 0.012(2) -0.005(2) -0.0008(19) -0.0018(19)
C11 0.027(3) 0.031(3) 0.030(3) -0.011(3) -0.002(2) -0.006(2)
C12 0.029(3) 0.024(3) 0.019(3) -0.008(2) 0.002(2) -0.005(2)
C14 0.019(2) 0.018(3) 0.019(3) -0.004(2) -0.002(2) -0.003(2)
C16 0.022(3) 0.021(3) 0.022(3) -0.008(2) 0.000(2) -0.007(2)
C17 0.018(2) 0.015(3) 0.021(3) -0.007(2) 0.000(2) -0.003(2)
C18 0.024(3) 0.034(3) 0.026(3) -0.010(2) 0.000(2) -0.005(2)
C26 0.035(3) 0.037(3) 0.029(3) -0.011(3) 0.004(2) -0.005(3)
C27 0.029(3) 0.033(3) 0.029(3) -0.010(2) -0.004(2) -0.006(2)
C28 0.034(3) 0.043(4) 0.040(4) -0.012(3) 0.000(3) -0.009(3)
C29 0.043(4) 0.042(4) 0.040(4) -0.013(3) 0.005(3) -0.009(3)
C30 0.022(3) 0.023(3) 0.018(3) -0.006(2) -0.002(2) -0.001(2)
C32 0.039(3) 0.033(3) 0.036(3) -0.009(3) -0.003(3) -0.004(3)
C33 0.042(3) 0.046(4) 0.039(4) -0.009(3) 0.002(3) -0.007(3)
C34 0.039(3) 0.035(3) 0.041(3) -0.012(3) 0.002(3) -0.008(3)
C35 0.045(4) 0.036(3) 0.043(4) -0.004(3) -0.006(3) -0.004(3)
C36 0.041(3) 0.038(3) 0.037(3) -0.010(3) 0.004(3) -0.008(3)
C38 0.030(3) 0.027(3) 0.029(3) -0.011(3) 0.000(2) -0.005(2)
C39 0.038(4) 0.049(4) 0.040(4) -0.011(3) 0.002(3) -0.009(3)
C40 0.031(3) 0.026(3) 0.036(3) -0.010(2) 0.001(2) -0.004(2)
C41 0.039(3) 0.039(3) 0.039(4) -0.010(3) -0.002(3) -0.009(3)
C42 0.025(3) 0.026(3) 0.024(3) -0.008(2) 0.002(2) -0.006(2)
C44 0.020(3) 0.026(3) 0.027(3) -0.010(2) -0.001(2) -0.001(2)
C45 0.050(4) 0.051(4) 0.045(4) -0.013(3) 0.004(3) -0.013(3)
C46 0.058(4) 0.053(5) 0.060(4) -0.019(4) -0.001(3) -0.012(3)
C47 0.047(4) 0.054(4) 0.045(4) -0.015(3) 0.005(3) -0.008(3)
C48 0.037(3) 0.036(3) 0.034(3) -0.009(3) -0.003(2) -0.004(3)
C50 0.025(3) 0.026(3) 0.017(3) -0.003(2) 0.005(2) -0.010(2)
C51 0.044(3) 0.038(4) 0.037(3) -0.011(3) 0.004(3) -0.008(3)
C52 0.039(3) 0.033(3) 0.033(3) -0.013(3) 0.002(2) -0.010(3)
C53 0.028(3) 0.036(3) 0.030(3) -0.006(3) -0.003(2) -0.004(2)
C54 0.019(2) 0.024(3) 0.024(3) -0.008(2) 0.001(2) -0.004(2)
C55 0.015(2) 0.017(2) 0.016(2) -0.008(2) -0.0020(18) -0.0001(19)
C56 0.015(2) 0.018(3) 0.015(2) -0.004(2) 0.0026(18) -0.0033(19)
C61 0.024(3) 0.026(3) 0.019(3) -0.005(2) 0.002(2) -0.001(2)
C63 0.020(2) 0.019(3) 0.011(2) -0.003(2) 0.0015(19) -0.004(2)
C67 0.019(2) 0.020(3) 0.022(3) -0.006(2) -0.002(2) -0.004(2)
C68 0.029(3) 0.020(3) 0.021(3) -0.005(2) 0.000(2) -0.002(2)
C69 0.023(3) 0.022(3) 0.017(3) -0.003(2) -0.001(2) -0.004(2)
C70 0.021(2) 0.020(3) 0.024(3) -0.008(2) 0.001(2) -0.006(2)
C71 0.021(3) 0.019(3) 0.024(3) -0.005(2) -0.001(2) -0.002(2)
C72 0.025(3) 0.021(3) 0.022(3) -0.005(2) 0.002(2) -0.003(2)
C73 0.028(3) 0.030(3) 0.022(3) -0.005(2) 0.002(2) -0.006(2)
C79 0.016(2) 0.023(3) 0.017(3) -0.006(2) 0.0008(19) -0.005(2)
C85 0.019(2) 0.019(3) 0.016(3) -0.006(2) -0.001(2) 0.000(2)
C91 0.013(2) 0.014(2) 0.016(2) -0.007(2) 0.0040(18) -0.0014(19)
C97 0.023(3) 0.020(3) 0.016(3) -0.006(2) -0.0011(19) -0.002(2)
C57 0.024(3) 0.021(3) 0.028(3) -0.009(2) 0.003(2) -0.003(2)
C58 0.019(3) 0.027(3) 0.025(3) -0.010(2) 0.003(2) -0.002(2)
C59 0.014(2) 0.019(3) 0.018(3) -0.005(2) -0.0013(19) -0.001(2)
C60 0.017(2) 0.017(2) 0.016(2) -0.006(2) -0.0006(19) 0.001(2)
C62 0.015(2) 0.017(2) 0.014(2) -0.007(2) -0.0004(18) -0.0020(19)
C64 0.027(3) 0.029(3) 0.026(3) -0.006(2) -0.001(2) -0.006(2)
C65 0.018(2) 0.018(2) 0.013(2) -0.001(2) 0.0003(19) -0.002(2)
C66 0.021(3) 0.025(3) 0.028(3) -0.006(2) -0.000(2) -0.003(2)
C74 0.052(4) 0.047(4) 0.041(4) -0.012(3) -0.001(3) -0.012(3)
C75 0.065(5) 0.067(5) 0.060(5) -0.013(4) 0.002(4) -0.012(4)
C76 0.075(6) 0.076(6) 0.071(6) -0.022(4) -0.001(4) -0.016(4)
C77 0.064(5) 0.070(5) 0.079(6) -0.018(4) -0.001(4) -0.014(4)
C78 0.043(4) 0.049(4) 0.042(4) -0.019(3) 0.004(3) -0.010(3)
C80 0.031(3) 0.022(3) 0.026(3) -0.003(2) 0.004(2) -0.003(2)
C81 0.057(4) 0.058(5) 0.062(5) -0.014(4) 0.001(4) -0.009(4)
C82 0.057(4) 0.048(4) 0.059(4) -0.013(4) -0.006(3) -0.011(3)
C83 0.081(5) 0.076(6) 0.055(5) -0.017(4) 0.007(4) -0.021(5)
C84 0.056(4) 0.053(4) 0.061(5) -0.018(4) 0.001(3) -0.006(3)
C86 0.033(3) 0.033(3) 0.036(3) -0.014(3) 0.003(2) -0.010(2)
C87 0.039(3) 0.037(3) 0.036(3) -0.009(3) -0.000(3) -0.008(3)
C88 0.035(3) 0.031(3) 0.041(3) -0.011(3) -0.003(3) -0.000(3)
C89 0.045(3) 0.034(3) 0.037(3) -0.006(3) -0.001(3) -0.010(3)
C90 0.028(3) 0.039(3) 0.038(3) -0.014(3) -0.001(2) -0.006(2)
C92 0.013(2) 0.015(2) 0.021(3) -0.006(2) 0.0007(19) -0.0037(19)
C93 0.034(3) 0.026(3) 0.034(3) -0.009(3) 0.001(2) -0.007(2)
C94 0.039(3) 0.036(3) 0.037(3) -0.011(3) 0.003(3) -0.013(3)
C95 0.031(3) 0.026(3) 0.030(3) -0.005(2) -0.001(2) -0.002(2)
C96 0.025(3) 0.027(3) 0.023(3) -0.010(2) -0.000(2) -0.005(2)
C98 0.031(3) 0.034(3) 0.034(3) -0.007(3) -0.003(2) -0.001(3)
C99 0.037(3) 0.040(3) 0.039(3) -0.009(3) -0.001(3) -0.010(3)
C100 0.034(3) 0.026(3) 0.023(3) -0.007(2) 0.001(2) -0.003(2)
C101 0.031(3) 0.030(3) 0.025(3) -0.005(2) 0.002(2) -0.010(2)
C102 0.027(3) 0.027(3) 0.021(3) -0.007(2) 0.004(2) -0.001(2)
C103 0.017(2) 0.017(2) 0.012(2) -0.003(2) -0.0013(19) -0.0003(19)
C104 0.015(2) 0.014(2) 0.014(2) -0.003(2) 0.0020(19) -0.0021(19)
C109 0.023(3) 0.018(3) 0.024(3) -0.006(2) -0.001(2) -0.002(2)
C111 0.010(2) 0.012(2) 0.018(2) -0.004(2) 0.0005(18) -0.0009(19)
C115 0.019(2) 0.022(3) 0.021(3) -0.009(2) 0.002(2) 0.000(2)
C116 0.022(3) 0.024(3) 0.017(3) -0.006(2) -0.001(2) -0.003(2)
C117 0.019(3) 0.024(3) 0.023(3) -0.005(2) -0.000(2) -0.005(2)
C118 0.018(2) 0.022(3) 0.019(3) -0.006(2) 0.002(2) -0.006(2)
C119 0.018(2) 0.019(3) 0.016(3) -0.005(2) -0.0007(19) -0.003(2)
C120 0.027(3) 0.027(3) 0.026(3) -0.012(2) 0.003(2) -0.004(2)
C121 0.018(2) 0.018(3) 0.022(3) -0.008(2) -0.003(2) -0.000(2)
C127 0.019(3) 0.012(2) 0.017(3) -0.003(2) 0.001(2) 0.001(2)
C133 0.017(2) 0.017(3) 0.015(3) -0.003(2) -0.0010(19) -0.003(2)
C139 0.011(2) 0.007(2) 0.007(2) -0.0014(18) -0.0017(17) -0.0015(18)
C145 0.020(3) 0.016(3) 0.023(3) -0.008(2) -0.002(2) -0.004(2)
C105 0.013(2) 0.013(2) 0.014(2) -0.002(2) -0.0016(19) -0.0040(19)
C106 0.028(3) 0.027(3) 0.019(3) -0.006(2) -0.000(2) -0.006(2)
C107 0.027(3) 0.031(3) 0.028(3) -0.010(2) -0.003(2) -0.006(2)
C108 0.008(2) 0.009(2) 0.011(2) 0.0002(19) 0.0007(17) -0.0006(18)
C110 0.022(3) 0.020(3) 0.019(3) -0.008(2) -0.000(2) -0.002(2)
C112 0.018(3) 0.018(3) 0.018(3) -0.007(2) 0.0007(19) -0.002(2)
C113 0.020(3) 0.021(3) 0.014(3) -0.007(2) -0.000(2) -0.000(2)
C114 0.020(2) 0.016(3) 0.020(3) -0.009(2) 0.001(2) -0.005(2)
C122 0.018(2) 0.014(2) 0.013(2) -0.003(2) 0.0002(19) -0.0016(19)
C123 0.020(2) 0.017(3) 0.017(3) -0.003(2) 0.001(2) -0.002(2)
C124 0.028(3) 0.025(3) 0.028(3) -0.010(2) -0.001(2) -0.005(2)
C125 0.040(3) 0.035(3) 0.027(3) -0.006(3) -0.003(3) -0.006(3)
C126 0.026(3) 0.023(3) 0.023(3) -0.006(2) 0.000(2) -0.007(2)
C128 0.029(3) 0.034(3) 0.033(3) -0.011(3) -0.003(2) -0.005(2)
C129 0.032(3) 0.036(3) 0.033(3) -0.014(3) 0.003(2) -0.006(3)
C130 0.046(4) 0.046(4) 0.039(4) -0.009(3) 0.001(3) -0.007(3)
C131 0.039(3) 0.040(3) 0.029(3) -0.007(3) 0.004(3) -0.008(3)
C132 0.025(3) 0.029(3) 0.027(3) -0.008(2) 0.003(2) -0.003(2)
C134 0.031(3) 0.025(3) 0.033(3) -0.007(2) 0.000(2) -0.004(2)
C135 0.016(2) 0.012(2) 0.016(2) -0.0075(19) 0.0009(18) -0.0016(19)
C136 0.035(3) 0.035(3) 0.033(3) -0.009(3) 0.002(2) -0.006(3)
C137 0.019(2) 0.013(2) 0.012(2) -0.004(2) -0.0001(18) -0.002(2)
C138 0.018(3) 0.015(2) 0.017(3) -0.003(2) -0.0003(19) -0.005(2)
C140 0.029(3) 0.037(3) 0.029(3) -0.011(3) 0.002(2) -0.007(2)
C141 0.031(3) 0.040(3) 0.031(3) -0.016(3) 0.001(2) -0.006(3)
C142 0.037(3) 0.035(3) 0.037(3) -0.010(3) 0.003(3) -0.007(3)
C143 0.038(3) 0.030(3) 0.042(4) -0.009(3) -0.001(3) -0.002(3)
C144 0.025(3) 0.026(3) 0.025(3) -0.010(2) -0.002(2) 0.001(2)
C146 0.030(3) 0.033(3) 0.033(3) -0.007(3) 0.001(2) -0.008(2)
C147 0.034(3) 0.029(3) 0.035(3) -0.006(3) -0.001(2) -0.002(2)
C148 0.030(3) 0.031(3) 0.029(3) -0.004(3) 0.002(2) -0.005(2)
C149 0.039(3) 0.035(3) 0.039(4) -0.008(3) 0.004(3) -0.008(3)
C150 0.035(3) 0.040(4) 0.036(3) -0.009(3) 0.000(3) -0.011(3)
Cl1 0.0870(14) 0.0879(15) 0.0858(15) -0.0262(12) 0.0022(11) -0.0136(12)
Cl2 0.0966(15) 0.0994(17) 0.0993(17) -0.0305(14) 0.0031(13) -0.0159(13)
Cl11 0.1082(18) 0.1071(19) 0.1116(19) -0.0305(16) 0.0034(15) -0.0196(15)
Cl12 0.187(4) 0.197(4) 0.200(4) -0.061(3) 0.000(3) -0.031(3)
C161 0.075(5) 0.070(5) 0.062(5) -0.027(4) 0.001(4) -0.014(4)
C171 0.15(1) 0.143(11) 0.14(1) -0.026(8) 0.001(8) -0.036(8)
Cl21 0.187(1) 0.187(1) 0.187(1) -0.059(1) 0.002(1) -0.033(1)
Cl22 0.1827(9) 0.1827(9) 0.1827(9) -0.0559(9) 0.0028(9) -0.0308(9)
Cl23 0.1827(9) 0.1827(9) 0.1827(9) -0.0559(9) 0.0028(9) -0.0308(9)
Cl24 0.187(1) 0.187(1) 0.187(1) -0.059(1) 0.002(1) -0.033(1)
C181 0.123(2) 0.123(2) 0.123(2) -0.038(2) 0.001(2) -0.021(2)
C182 0.123(2) 0.123(2) 0.123(2) -0.038(2) 0.001(2) -0.021(2)

loop_
_atom_type_symbol
_atom_type_scat_dispersion_real
_atom_type_scat_dispersion_imag
_atom_type_scat_Cromer_Mann_a1
_atom_type_scat_Cromer_Mann_b1
_atom_type_scat_Cromer_Mann_a2
_atom_type_scat_Cromer_Mann_b2
_atom_type_scat_Cromer_Mann_a3
_atom_type_scat_Cromer_Mann_b3
_atom_type_scat_Cromer_Mann_a4
_atom_type_scat_Cromer_Mann_b4
_atom_type_scat_Cromer_Mann_c
_atom_type_scat_source
'C   ' 0.0033 0.0016 2.3100 20.8439 1.0200 10.2075 1.5886 0.5687 0.8650 51.6512 0.2156 International_Tables_Vol_IV_Table_2.2B
'H   ' 0.0000 0.0000 0.4930 10.5109 0.3229 26.1257 0.1402 3.1424 0.0408 57.7997 0.0030 International_Tables_Vol_IV_Table_2.2B
'Cl  ' 0.1484 0.1585 11.4604 0.0104 7.1964 1.1662 6.2556 18.5194 1.6455 47.7784 -9.5574 International_Tables_Vol_IV_Table_2.2B

loop_
_geom_angle_atom_site_label_1
_geom_angle_atom_site_label_2
_geom_angle_atom_site_label_3
_geom_angle
_geom_angle_publ_flag
C7 C1 C2 123.1(4) yes
C7 C1 C6 118.7(4) yes
C2 C1 C6 117.9(4) yes
C2 C3 C4 117.3(4) yes
C2 C3 C55 122.8(4) yes
C4 C3 C55 119.8(4) yes
C4 C5 C6 117.8(4) yes
C4 C5 C103 120.6(4) yes
C6 C5 C103 121.5(4) yes
C1 C7 C8 120.9(4) yes
C1 C7 C12 119.9(4) yes
C8 C7 C12 119.1(4) yes
C7 C8 C13 124.0(4) yes
C7 C8 C9 116.4(4) yes
C13 C8 C9 119.3(4) yes
C8 C13 C14 117.1(4) yes
C8 C13 C18 124.0(4) yes
C14 C13 C18 118.6(4) yes
C19 C15 C14 121.0(4) yes
C19 C15 C16 118.8(4) yes
C14 C15 C16 120.2(4) yes
C15 C19 C20 117.3(4) yes
C15 C19 C24 122.3(4) yes
C20 C19 C24 119.7(4) yes
C19 C20 C21 118.9(4) yes
C19 C20 C25 122.1(4) yes
C21 C20 C25 118.9(4) yes
C20 C21 C22 120.4(4) yes
C20 C21 C31 122.0(4) yes
C22 C21 C31 117.5(4) yes
C21 C22 C23 121.7(4) yes
C21 C22 C37 120.1(4) yes
C23 C22 C37 118.0(4) yes
C22 C23 C24 117.0(4) yes
C22 C23 C43 122.6(4) yes
C24 C23 C43 120.2(4) yes
C19 C24 C23 121.7(4) yes
C19 C24 C49 118.9(4) yes
C23 C24 C49 119.3(4) yes
C20 C25 C26 120.1(4) yes
C20 C25 C30 121.1(4) yes
C26 C25 C30 118.6(4) yes
C21 C31 C32 122.6(4) yes
C21 C31 C36 115.9(4) yes
C32 C31 C36 121.5(5) yes
C22 C37 C38 118.6(4) yes
C22 C37 C42 121.1(4) yes
C38 C37 C42 120.3(4) yes
C23 C43 C44 120.2(4) yes
C23 C43 C48 120.3(4) yes
C44 C43 C48 119.5(4) yes
C24 C49 C50 123.7(4) yes
C24 C49 C54 117.5(4) yes
C50 C49 C54 118.8(4) yes
C1 C2 C3 123.7(4) yes
C1 C2 H21 118.0(2) no
C3 C2 H21 118.3(2) no
C3 C4 C5 121.6(4) yes
C3 C4 H41 119.4(3) no
C5 C4 H41 119.0(3) no
C1 C6 C5 121.5(4) yes
C1 C6 H61 120.0(3) no
C5 C6 H61 118.4(2) no
C8 C9 C10 123.8(4) yes
C8 C9 H91 118.7(3) no
C10 C9 H91 117.5(3) no
C9 C10 C11 118.9(4) yes
C9 C10 H101 121.0(3) no
C11 C10 H101 120.0(3) no
C10 C11 C12 119.8(5) yes
C10 C11 H111 119.0(3) no
C12 C11 H111 121.1(3) no
C7 C12 C11 121.8(5) yes
C7 C12 H121 119.2(3) no
C11 C12 H121 118.9(3) no
C13 C14 C15 121.0(4) yes
C13 C14 H141 119.4(3) no
C15 C14 H141 119.6(3) no
C15 C16 C17 119.4(4) yes
C15 C16 H161 119.8(3) no
C17 C16 H161 120.8(3) no
C16 C17 C18 119.5(4) yes
C16 C17 H171 119.6(3) no
C18 C17 H171 120.8(3) no
C13 C18 C17 121.3(4) yes
C13 C18 H181 118.6(3) no
C17 C18 H181 120.0(3) no
C25 C26 C27 120.7(5) yes
C25 C26 H261 118.2(3) no
C27 C26 H261 121.1(3) no
C26 C27 C28 118.9(5) yes
C26 C27 H271 120.6(3) no
C28 C27 H271 120.5(3) no
C27 C28 C29 120.6(5) yes
C27 C28 H281 120.6(3) no
C29 C28 H281 118.8(3) no
C28 C29 C30 122.7(5) yes
C28 C29 H291 118.5(3) no
C30 C29 H291 118.8(3) no
C25 C30 C29 118.4(5) yes
C25 C30 H301 120.5(3) no
C29 C30 H301 121.1(3) no
C31 C32 C33 116.8(5) yes
C31 C32 H321 120.8(3) no
C33 C32 H321 122.3(3) no
C32 C33 C34 121.5(5) yes
C32 C33 H331 118.9(3) no
C34 C33 H331 119.6(4) no
C33 C34 C35 121.5(6) yes
C33 C34 H341 119.8(4) no
C35 C34 H341 118.7(4) no
C34 C35 C36 121.0(5) yes
C34 C35 H351 119.9(4) no
C36 C35 H351 119.1(3) no
C31 C36 C35 117.6(5) yes
C31 C36 H361 120.5(3) no
C35 C36 H361 121.8(3) no
C37 C38 C39 119.1(5) yes
C37 C38 H381 118.8(3) no
C39 C38 H381 122.1(3) no
C38 C39 C40 120.8(5) yes
C38 C39 H391 119.8(3) no
C40 C39 H391 119.4(3) no
C39 C40 C41 121.2(5) yes
C39 C40 H401 119.9(3) no
C41 C40 H401 118.9(3) no
C40 C41 C42 118.9(5) yes
C40 C41 H411 119.9(3) no
C42 C41 H411 121.2(3) no
C37 C42 C41 119.4(5) yes
C37 C42 H421 120.7(3) no
C41 C42 H421 119.9(3) no
C43 C44 C45 119.8(5) yes
C43 C44 H441 119.5(3) no
C45 C44 H441 120.7(3) no
C44 C45 C46 119.5(6) yes
C44 C45 H451 120.2(3) no
C46 C45 H451 120.2(4) no
C45 C46 C47 123.6(6) yes
C45 C46 H461 118.1(4) no
C47 C46 H461 118.1(4) no
C46 C47 C48 116.3(6) yes
C46 C47 H471 120.3(4) no
C48 C47 H471 123.1(3) no
C43 C48 C47 120.5(5) yes
C43 C48 H481 119.3(3) no
C47 C48 H481 120.0(3) no
C49 C50 C51 123.9(5) yes
C49 C50 H501 117.5(3) no
C51 C50 H501 118.6(3) no
C50 C51 C52 115.9(5) yes
C50 C51 H511 122.2(3) no
C52 C51 H511 121.9(3) no
C51 C52 C53 119.9(5) yes
C51 C52 H521 120.4(3) no
C53 C52 H521 119.7(3) no
C52 C53 C54 120.7(5) yes
C52 C53 H531 119.7(3) no
C54 C53 H531 119.6(3) no
C49 C54 C53 120.6(5) yes
C49 C54 H541 120.1(3) no
C53 C54 H541 119.2(3) no
C3 C55 C56 124.8(4) yes
C3 C55 C60 113.5(4) yes
C56 C55 C60 121.6(4) yes
C55 C56 C61 124.4(4) yes
C55 C56 C57 118.1(4) yes
C61 C56 C57 117.3(4) yes
C56 C61 C62 120.6(4) yes
C56 C61 C66 122.8(4) yes
C62 C61 C66 116.6(4) yes
C67 C63 C62 119.8(4) yes
C67 C63 C64 121.8(4) yes
C62 C63 C64 118.5(4) yes
C63 C67 C68 117.9(4) yes
C63 C67 C72 118.2(4) yes
C68 C67 C72 123.6(4) yes
C67 C68 C69 119.3(4) yes
C67 C68 C73 121.5(4) yes
C69 C68 C73 119.2(4) yes
C68 C69 C70 118.4(4) yes
C68 C69 C79 121.1(4) yes
C70 C69 C79 120.5(4) yes
C69 C70 C71 121.3(4) yes
C69 C70 C85 120.1(4) yes
C71 C70 C85 118.7(4) yes
C70 C71 C72 119.8(4) yes
C70 C71 C91 123.3(4) yes
C72 C71 C91 116.7(4) yes
C67 C72 C71 117.3(4) yes
C67 C72 C97 122.2(4) yes
C71 C72 C97 120.3(4) yes
C68 C73 C74 119.2(4) yes
C68 C73 C78 122.3(5) yes
C74 C73 C78 118.4(5) yes
C69 C79 C80 119.1(4) yes
C69 C79 C84 125.2(5) yes
C80 C79 C84 115.7(5) yes
C70 C85 C86 126.2(4) yes
C70 C85 C90 116.7(4) yes
C86 C85 C90 117.1(4) yes
C71 C91 C92 117.8(4) yes
C71 C91 C96 121.7(4) yes
C92 C91 C96 120.4(4) yes
C72 C97 C98 117.3(4) yes
C72 C97 C102 125.4(4) yes
C98 C97 C102 117.3(4) yes
C56 C57 C58 119.8(4) yes
C56 C57 H571 119.5(3) no
C58 C57 H571 120.7(3) no
C57 C58 C59 120.3(4) yes
C57 C58 H581 120.0(3) no
C59 C58 H581 119.8(3) no
C58 C59 C60 119.9(4) yes
C58 C59 H591 120.0(3) no
C60 C59 H591 120.1(3) no
C55 C60 C59 120.3(4) yes
C55 C60 H601 119.9(2) no
C59 C60 H601 119.7(3) no
C61 C62 C63 122.8(4) yes
C61 C62 H621 119.3(3) no
C63 C62 H621 117.9(3) no
C63 C64 C65 119.3(4) yes
C63 C64 H641 119.5(3) no
C65 C64 H641 121.2(3) no
C64 C65 C66 120.4(4) yes
C64 C65 H651 119.3(3) no
C66 C65 H651 120.3(3) no
C61 C66 C65 122.5(5) yes
C61 C66 H661 117.8(3) no
C65 C66 H661 119.7(3) no
C73 C74 C75 118.5(6) yes
C73 C74 H741 119.4(3) no
C75 C74 H741 122.1(4) no
C74 C75 C76 118.4(7) yes
C74 C75 H751 119.9(4) no
C76 C75 H751 121.6(5) no
C75 C76 C77 126.6(8) yes
C75 C76 H761 116.4(5) no
C77 C76 H761 117.0(5) no
C76 C77 C78 116.6(7) yes
C76 C77 H771 123.0(5) no
C78 C77 H771 120.4(4) no
C73 C78 C77 121.1(6) yes
C73 C78 H781 118.1(3) no
C77 C78 H781 120.8(4) no
C79 C80 C81 121.1(5) yes
C79 C80 H801 119.0(3) no
C81 C80 H801 119.8(3) no
C80 C81 C82 121.6(6) yes
C80 C81 H811 119.5(3) no
C82 C81 H811 118.6(4) no
C81 C82 C83 118.7(7) yes
C81 C82 H821 120.1(4) no
C83 C82 H821 121.2(5) no
C82 C83 C84 122.1(7) yes
C82 C83 H831 118.7(5) no
C84 C83 H831 119.1(4) no
C79 C84 C83 120.6(6) yes
C79 C84 H841 118.5(3) no
C83 C84 H841 120.7(4) no
C85 C86 C87 123.1(5) yes
C85 C86 H861 119.0(3) no
C87 C86 H861 117.8(3) no
C86 C87 C88 117.4(5) yes
C86 C87 H871 122.4(3) no
C88 C87 H871 120.2(3) no
C87 C88 C89 121.9(5) yes
C87 C88 H881 119.1(3) no
C89 C88 H881 119.0(3) no
C88 C89 C90 118.3(5) yes
C88 C89 H891 120.6(3) no
C90 C89 H891 121.1(3) no
C85 C90 C89 122.1(5) yes
C85 C90 H901 118.6(3) no
C89 C90 H901 119.3(3) no
C91 C92 C93 118.5(4) yes
C91 C92 H921 120.3(2) no
C93 C92 H921 121.2(3) no
C92 C93 C94 120.6(5) yes
C92 C93 H931 120.4(3) no
C94 C93 H931 119.0(3) no
C93 C94 C95 120.0(5) yes
C93 C94 H941 121.4(3) no
C95 C94 H941 118.6(3) no
C94 C95 C96 121.0(5) yes
C94 C95 H951 118.9(3) no
C96 C95 H951 120.1(3) no
C91 C96 C95 119.1(4) yes
C91 C96 H961 121.0(3) no
C95 C96 H961 119.8(3) no
C97 C98 C99 121.0(5) yes
C97 C98 H981 119.5(3) no
C99 C98 H981 119.5(3) no
C98 C99 C100 118.2(5) yes
C98 C99 H991 121.0(3) no
C100 C99 H991 120.7(3) no
C99 C100 C101 119.9(5) yes
C99 C100 H1001 119.3(3) no
C101 C100 H1001 120.9(3) no
C100 C101 C102 122.7(5) yes
C100 C101 H1011 118.3(3) no
C102 C101 H1011 119.0(3) no
C97 C102 C101 120.8(5) yes
C97 C102 H1021 118.9(3) no
C101 C102 H1021 120.3(3) no
C5 C103 C104 123.1(4) yes
C5 C103 C108 116.0(4) yes
C104 C103 C108 120.8(4) yes
C103 C104 C109 124.2(4) yes
C103 C104 C105 119.6(4) yes
C109 C104 C105 116.1(4) yes
C104 C109 C110 120.2(4) yes
C104 C109 C114 122.6(4) yes
C110 C109 C114 117.2(4) yes
C115 C111 C110 118.7(4) yes
C115 C111 C112 122.6(4) yes
C110 C111 C112 118.1(4) yes
C111 C115 C116 123.1(4) yes
C111 C115 C120 120.4(4) yes
C116 C115 C120 116.6(4) yes
C115 C116 C117 123.5(4) yes
C115 C116 C121 117.4(4) yes
C117 C116 C121 119.1(4) yes
C116 C117 C118 120.8(4) yes
C116 C117 C127 121.2(4) yes
C118 C117 C127 118.0(4) yes
C117 C118 C119 117.8(4) yes
C117 C118 C133 124.9(4) yes
C119 C118 C133 117.4(4) yes
C118 C119 C120 119.2(4) yes
C118 C119 C139 123.0(4) yes
C120 C119 C139 117.5(4) yes
C115 C120 C119 121.6(4) yes
C115 C120 C145 117.5(4) yes
C119 C120 C145 120.8(4) yes
C116 C121 C122 119.4(4) yes
C116 C121 C126 120.9(4) yes
C122 C121 C126 119.4(4) yes
C117 C127 C128 120.9(4) yes
C117 C127 C132 120.2(4) yes
C128 C127 C132 118.9(4) yes
C118 C133 C134 115.8(4) yes
C118 C133 C138 126.2(4) yes
C134 C133 C138 118.0(4) yes
C119 C139 C140 119.3(4) yes
C119 C139 C144 122.1(4) yes
C140 C139 C144 118.6(4) yes
C120 C145 C146 124.0(4) yes
C120 C145 C150 118.7(4) yes
C146 C145 C150 117.2(5) yes
C104 C105 C106 119.7(4) yes
C104 C105 H1051 119.5(2) no
C106 C105 H1051 120.8(3) no
C105 C106 C107 120.9(4) yes
C105 C106 H1061 120.2(3) no
C107 C106 H1061 118.9(3) no
C106 C107 C108 118.9(5) yes
C106 C107 H1071 121.6(3) no
C108 C107 H1071 119.5(3) no
C103 C108 C107 120.1(4) yes
C103 C108 H1081 119.3(2) no
C107 C108 H1081 120.5(3) no
C109 C110 C111 122.6(4) yes
C109 C110 H1101 119.4(3) no
C111 C110 H1101 118.0(3) no
C111 C112 C113 121.4(4) yes
C111 C112 H1121 119.3(2) no
C113 C112 H1121 119.3(3) no
C112 C113 C114 119.8(4) yes
C112 C113 H1131 120.4(3) no
C114 C113 H1131 119.8(3) no
C109 C114 C113 120.9(4) yes
C109 C114 H1141 119.5(3) no
C113 C114 H1141 119.6(3) no
C121 C122 C123 121.0(4) yes
C121 C122 H1221 119.5(3) no
C123 C122 H1221 119.5(3) no
C122 C123 C124 121.0(4) yes
C122 C123 H1231 118.9(3) no
C124 C123 H1231 120.1(3) no
C123 C124 C125 119.3(4) yes
C123 C124 H1241 120.1(3) no
C125 C124 H1241 120.6(3) no
C124 C125 C126 119.4(5) yes
C124 C125 H1251 120.3(3) no
C126 C125 H1251 120.3(3) no
C121 C126 C125 119.8(4) yes
C121 C126 H1261 119.2(3) no
C125 C126 H1261 120.9(3) no
C127 C128 C129 118.5(4) yes
C127 C128 H1281 119.2(3) no
C129 C128 H1281 122.3(3) no
C128 C129 C130 120.9(5) yes
C128 C129 H1291 118.9(3) no
C130 C129 H1291 120.1(3) no
C129 C130 C131 121.4(6) yes
C129 C130 H1301 119.6(3) no
C131 C130 H1301 119.0(3) no
C130 C131 C132 119.7(5) yes
C130 C131 H1311 120.2(3) no
C132 C131 H1311 120.2(3) no
C127 C132 C131 120.5(5) yes
C127 C132 H1321 119.1(3) no
C131 C132 H1321 120.5(3) no
C133 C134 C135 121.9(4) yes
C133 C134 H1341 119.0(3) no
C135 C134 H1341 119.1(3) no
C134 C135 C136 115.0(4) yes
C134 C135 H1351 122.0(3) no
C136 C135 H1351 123.0(3) no
C135 C136 C137 124.9(5) yes
C135 C136 H1361 117.5(3) no
C137 C136 H1361 117.6(3) no
C136 C137 C138 115.0(4) yes
C136 C137 H1371 123.2(3) no
C138 C137 H1371 121.9(3) no
C133 C138 C137 125.3(4) yes
C133 C138 H1381 116.2(3) no
C137 C138 H1381 118.4(3) no
C139 C140 C141 119.2(4) yes
C139 C140 H1401 119.4(3) no
C141 C140 H1401 121.3(3) no
C140 C141 C142 121.2(5) yes
C140 C141 H1411 120.2(3) no
C142 C141 H1411 118.7(3) no
C141 C142 C143 120.1(5) yes
C141 C142 H1421 121.1(3) no
C143 C142 H1421 118.8(3) no
C142 C143 C144 116.5(5) yes
C142 C143 H1431 122.8(3) no
C144 C143 H1431 120.7(3) no
C139 C144 C143 124.2(5) yes
C139 C144 H1441 116.4(3) no
C143 C144 H1441 119.3(3) no
C145 C146 C147 123.1(5) yes
C145 C146 H1461 117.3(3) no
C147 C146 H1461 119.5(3) no
C146 C147 C148 118.0(5) yes
C146 C147 H1471 121.0(3) no
C148 C147 H1471 121.1(3) no
C147 C148 C149 124.2(5) yes
C147 C148 H1481 118.5(3) no
C149 C148 H1481 117.2(3) no
C148 C149 C150 114.4(5) yes
C148 C149 H1491 123.4(3) no
C150 C149 H1491 122.2(3) no
C145 C150 C149 123.1(5) yes
C145 C150 H1501 118.3(3) no
C149 C150 H1501 118.6(3) no
Cl1 C161 Cl2 110.2(4) yes
Cl1 C161 H1611 108.2(2) no
Cl2 C161 H1611 108.2(2) no
Cl1 C161 H1612 110.8(2) no
Cl2 C161 H1612 109.9(2) no
H1611 C161 H1612 109.467 no
Cl11 C171 Cl12 112.0(7) yes
Cl11 C171 H1711 104.8(4) no
Cl12 C171 H1711 109.9(5) no
Cl11 C171 H1712 107.3(4) no
Cl12 C171 H1712 112.9(4) no
H1711 C171 H1712 109.467 no
Cl24 Cl21 C181 76.5(11) yes
Cl23 Cl22 C181 89.3(12) yes
Cl23 Cl22 C182 80.7(11) yes
C181 Cl22 C182 82.6(10) yes
Cl22 Cl23 C181 62.8(10) yes
Cl22 Cl23 C182 69.9(11) yes
C181 Cl23 C182 74.7(10) yes
Cl21 Cl24 C181 73.7(11) yes
Cl21 Cl24 C182 124.5(14) yes
C181 Cl24 C182 80.8(10) yes
Cl21 C181 Cl22 116.6(12) yes
Cl21 C181 Cl23 105.2(11) yes
Cl22 C181 Cl23 27.9(5) yes
Cl21 C181 Cl24 29.8(5) yes
Cl22 C181 Cl24 94.0(10) yes
Cl23 C181 Cl24 94.3(10) yes
Cl22 C182 Cl23 29.3(5) yes
Cl22 C182 Cl24 100.3(11) yes
Cl23 C182 Cl24 105.2(11) yes
Cl36 Cl31 Cl37 94.0(10) yes
Cl36 Cl31 C191 153.2(13) yes
Cl37 Cl31 C191 111.6(12) yes
Cl33 Cl32 Cl35 120.6(45) yes
Cl33 Cl32 C191 56.4(12) yes
Cl35 Cl32 C191 89.2(40) yes
Cl32 Cl33 C191 50.1(11) yes
Cl32 Cl35 C191 72.8(38) yes
Cl31 Cl36 Cl37 45.8(6) yes
Cl31 Cl37 Cl36 40.2(6) yes
Cl31 C191 Cl32 108.4(18) yes
Cl31 C191 Cl33 100.8(15) yes
Cl32 C191 Cl33 73.5(15) yes
Cl31 C191 Cl34 105.9(16) yes
Cl32 C191 Cl34 97.7(17) yes
Cl33 C191 Cl34 153.3(20) yes
Cl31 C191 Cl35 93.0(15) yes
Cl32 C191 Cl35 18.0(12) yes
Cl33 C191 Cl35 85.1(15) yes
Cl34 C191 Cl35 93.5(14) yes

loop_
_geom_bond_atom_site_label_1
_geom_bond_atom_site_label_2
_geom_bond_distance
_geom_bond_publ_flag
C1 C7 1.477(6) yes
C1 C2 1.407(6) yes
C1 C6 1.398(6) yes
C3 C2 1.382(6) yes
C3 C4 1.415(6) yes
C3 C55 1.490(6) yes
C5 C4 1.425(6) yes
C5 C6 1.416(6) yes
C5 C103 1.499(6) yes
C7 C8 1.410(6) yes
C7 C12 1.368(6) yes
C8 C13 1.508(6) yes
C8 C9 1.395(6) yes
C13 C14 1.402(6) yes
C13 C18 1.393(6) yes
C15 C19 1.491(6) yes
C15 C14 1.360(6) yes
C15 C16 1.375(6) yes
C19 C20 1.430(6) yes
C19 C24 1.373(6) yes
C20 C21 1.409(6) yes
C20 C25 1.472(6) yes
C21 C22 1.381(6) yes
C21 C31 1.499(7) yes
C22 C23 1.418(6) yes
C22 C37 1.531(6) yes
C23 C24 1.425(6) yes
C23 C43 1.473(6) yes
C24 C49 1.491(6) yes
C25 C26 1.383(6) yes
C25 C30 1.403(6) yes
C31 C32 1.383(7) yes
C31 C36 1.401(7) yes
C37 C38 1.385(6) yes
C37 C42 1.368(6) yes
C43 C44 1.349(6) yes
C43 C48 1.386(6) yes
C49 C50 1.355(6) yes
C49 C54 1.387(6) yes
C2 H21 0.950 no
C4 H41 0.950 no
C6 H61 0.950 no
C9 C10 1.355(6) yes
C9 H91 0.950 no
C10 C11 1.353(6) yes
C10 H101 0.950 no
C11 C12 1.383(6) yes
C11 H111 0.950 no
C12 H121 0.950 no
C14 H141 0.950 no
C16 C17 1.433(6) yes
C16 H161 0.950 no
C17 C18 1.343(6) yes
C17 H171 0.950 no
C18 H181 0.950 no
C26 C27 1.423(7) yes
C26 H261 0.950 no
C27 C28 1.353(7) yes
C27 H271 0.950 no
C28 C29 1.345(7) yes
C28 H281 0.950 no
C29 C30 1.387(7) yes
C29 H291 0.950 no
C30 H301 0.950 no
C32 C33 1.450(7) yes
C32 H321 0.950 no
C33 C34 1.336(7) yes
C33 H331 0.950 no
C34 C35 1.334(7) yes
C34 H341 0.950 no
C35 C36 1.435(8) yes
C35 H351 0.950 no
C36 H361 0.950 no
C38 C39 1.403(7) yes
C38 H381 0.950 no
C39 C40 1.316(7) yes
C39 H391 0.950 no
C40 C41 1.393(7) yes
C40 H401 0.950 no
C41 C42 1.410(7) yes
C41 H411 0.950 no
C42 H421 0.950 no
C44 C45 1.386(7) yes
C44 H441 0.950 no
C45 C46 1.334(8) yes
C45 H451 0.950 no
C46 C47 1.345(8) yes
C46 H461 0.950 no
C47 C48 1.409(8) yes
C47 H471 0.950 no
C48 H481 0.950 no
C50 C51 1.411(7) yes
C50 H501 0.950 no
C51 C52 1.432(7) yes
C51 H511 0.950 no
C52 C53 1.388(7) yes
C52 H521 0.950 no
C53 C54 1.381(7) yes
C53 H531 0.950 no
C54 H541 0.950 no
C55 C56 1.369(6) yes
C55 C60 1.428(6) yes
C56 C61 1.494(6) yes
C56 C57 1.403(6) yes
C61 C62 1.413(6) yes
C61 C66 1.375(6) yes
C63 C67 1.501(6) yes
C63 C62 1.358(6) yes
C63 C64 1.396(6) yes
C67 C68 1.376(6) yes
C67 C72 1.387(6) yes
C68 C69 1.431(6) yes
C68 C73 1.500(7) yes
C69 C70 1.411(6) yes
C69 C79 1.452(6) yes
C70 C71 1.392(6) yes
C70 C85 1.501(6) yes
C71 C72 1.448(6) yes
C71 C91 1.519(6) yes
C72 C97 1.428(6) yes
C73 C74 1.386(7) yes
C73 C78 1.403(7) yes
C79 C80 1.433(6) yes
C79 C84 1.377(7) yes
C85 C86 1.360(6) yes
C85 C90 1.399(7) yes
C91 C92 1.415(6) yes
C91 C96 1.334(6) yes
C97 C98 1.424(7) yes
C97 C102 1.377(6) yes
C57 C58 1.439(6) yes
C57 H571 0.950 no
C58 C59 1.377(6) yes
C58 H581 0.950 no
C59 C60 1.355(6) yes
C59 H591 0.950 no
C60 H601 0.950 no
C62 H621 0.950 no
C64 C65 1.405(6) yes
C64 H641 0.950 no
C65 C66 1.339(6) yes
C65 H651 0.950 no
C66 H661 0.950 no
C74 C75 1.464(9) yes
C74 H741 0.950 no
C75 C76 1.277(9) yes
C75 H751 0.950 no
C76 C77 1.347(9) yes
C76 H761 0.950 no
C77 C78 1.406(9) yes
C77 H771 0.950 no
C78 H781 0.950 no
C80 C81 1.377(8) yes
C80 H801 0.950 no
C81 C82 1.365(8) yes
C81 H811 0.950 no
C82 C83 1.331(9) yes
C82 H821 0.950 no
C83 C84 1.423(9) yes
C83 H831 0.950 no
C84 H841 0.950 no
C86 C87 1.410(7) yes
C86 H861 0.950 no
C87 C88 1.384(7) yes
C87 H871 0.950 no
C88 C89 1.373(7) yes
C88 H881 0.950 no
C89 C90 1.396(7) yes
C89 H891 0.950 no
C90 H901 0.950 no
C92 C93 1.383(6) yes
C92 H921 0.950 no
C93 C94 1.368(7) yes
C93 H931 0.950 no
C94 C95 1.339(7) yes
C94 H941 0.950 no
C95 C96 1.416(6) yes
C95 H951 0.950 no
C96 H961 0.950 no
C98 C99 1.427(7) yes
C98 H981 0.950 no
C99 C100 1.387(7) yes
C99 H991 0.950 no
C100 C101 1.355(7) yes
C100 H1001 0.950 no
C101 C102 1.378(7) yes
C101 H1011 0.950 no
C102 H1021 0.950 no
C103 C104 1.392(6) yes
C103 C108 1.393(6) yes
C104 C109 1.507(6) yes
C104 C105 1.419(6) yes
C109 C110 1.388(6) yes
C109 C114 1.394(6) yes
C111 C115 1.484(6) yes
C111 C110 1.374(6) yes
C111 C112 1.367(6) yes
C115 C116 1.391(6) yes
C115 C120 1.424(6) yes
C116 C117 1.370(6) yes
C116 C121 1.541(6) yes
C117 C118 1.389(6) yes
C117 C127 1.493(6) yes
C118 C119 1.461(6) yes
C118 C133 1.503(6) yes
C119 C120 1.387(6) yes
C119 C139 1.487(6) yes
C120 C145 1.490(6) yes
C121 C122 1.373(6) yes
C121 C126 1.390(6) yes
C127 C128 1.408(6) yes
C127 C132 1.409(6) yes
C133 C134 1.425(6) yes
C133 C138 1.340(6) yes
C139 C140 1.409(6) yes
C139 C144 1.324(6) yes
C145 C146 1.341(6) yes
C145 C150 1.376(7) yes
C105 C106 1.385(6) yes
C105 H1051 0.950 no
C106 C107 1.414(6) yes
C106 H1061 0.950 no
C107 C108 1.408(6) yes
C107 H1071 0.950 no
C108 H1081 0.950 no
C110 H1101 0.950 no
C112 C113 1.373(6) yes
C112 H1121 0.950 no
C113 C114 1.371(6) yes
C113 H1131 0.950 no
C114 H1141 0.950 no
C122 C123 1.384(6) yes
C122 H1221 0.950 no
C123 C124 1.389(6) yes
C123 H1231 0.950 no
C124 C125 1.383(7) yes
C124 H1241 0.950 no
C125 C126 1.438(7) yes
C125 H1251 0.950 no
C126 H1261 0.950 no
C128 C129 1.444(7) yes
C128 H1281 0.950 no
C129 C130 1.365(7) yes
C129 H1291 0.950 no
C130 C131 1.357(7) yes
C130 H1301 0.950 no
C131 C132 1.433(7) yes
C131 H1311 0.950 no
C132 H1321 0.950 no
C134 C135 1.366(6) yes
C134 H1341 0.950 no
C135 C136 1.427(6) yes
C135 H1351 0.950 no
C136 C137 1.385(6) yes
C136 H1361 0.950 no
C137 C138 1.361(6) yes
C137 H1371 0.950 no
C138 H1381 0.950 no
C140 C141 1.386(7) yes
C140 H1401 0.950 no
C141 C142 1.361(7) yes
C141 H1411 0.950 no
C142 C143 1.412(7) yes
C142 H1421 0.950 no
C143 C144 1.401(7) yes
C143 H1431 0.950 no
C144 H1441 0.950 no
C146 C147 1.406(7) yes
C146 H1461 0.950 no
C147 C148 1.281(7) yes
C147 H1471 0.950 no
C148 C149 1.437(7) yes
C148 H1481 0.950 no
C149 C150 1.390(7) yes
C149 H1491 0.950 no
C150 H1501 0.950 no
Cl1 C161 1.748(7) yes
Cl2 C161 1.781(7) yes
Cl11 C171 1.748(11) yes
Cl12 C171 1.682(12) yes
C161 H1611 0.950 no
C161 H1612 0.950 no
C171 H1711 0.950 no
C171 H1712 0.950 no
Cl21 Cl24 0.941(11) yes
Cl21 C181 1.82(2) yes
Cl22 Cl23 0.90(1) yes
Cl22 C181 1.71(2) yes
Cl22 C182 1.73(2) yes
Cl23 C181 1.93(2) yes
Cl23 C182 1.82(2) yes
Cl24 C181 1.84(2) yes
Cl24 C182 1.66(2) yes
Cl31 Cl36 1.490(14) yes
Cl31 Cl37 1.655(15) yes
Cl31 C191 1.73(3) yes
Cl32 Cl33 2.07(3) yes
Cl32 Cl35 0.54(3) yes
Cl32 C191 1.66(3) yes
Cl33 C191 1.80(3) yes
Cl34 C191 1.78(3) yes
Cl35 C191 1.74(3) yes
Cl36 Cl37 2.303(19) yes
